data_7200418
loop_
_publ_author_name
'Wei, Yongqin'
'Yu, Yunfang'
'Sa, Rongjian'
'Li, Qiaohong'
'Wu, Kechen'

_publ_section_title
;
 Two cobalt(II) coordination polymers [Co2(H2O)4(Hbidc)2]n and
 [Co(Hbidc)]n (Hbidc = 1H-benzimidazole-5,6-dicarboxylate): syntheses,
 crystal structures, and magnetic properties
;
_journal_issue 6
_journal_name_full CrystEngComm
_journal_page_first 1054
_journal_paper_doi 10.1039/b815464c
_journal_volume 11
_journal_year 2009
_chemical_formula_sum 'C9 H8 Co N2 O6'
_chemical_formula_weight 299.10
_chemical_name_systematic
;
?
;
_space_group_IT_number 14
_symmetry_cell_setting monoclinic
_symmetry_space_group_name_Hall '-P 2ybc'
_symmetry_space_group_name_H-M 'P 1 21/c 1'
_atom_sites_solution_hydrogens geom
_atom_sites_solution_primary direct
_atom_sites_solution_secondary difmap
_audit_creation_method SHELXL-97
_cell_angle_alpha 90.00
_cell_angle_beta 97.180(10)
_cell_angle_gamma 90.00
_cell_formula_units_Z 4
_cell_length_a 8.795(5)
_cell_length_b 9.031(5)
_cell_length_c 12.909(7)
_cell_measurement_reflns_used 1050
_cell_measurement_temperature 293(2)
_cell_measurement_theta_max 27.4487
_cell_measurement_theta_min 2.3338
_cell_volume 1017.3(10)
_computing_cell_refinement 'CrystalClear (Rigaku Corp., 2000)'
_computing_data_collection 'CrystalClear (Rigaku Corp., 2000)'
_computing_data_reduction 'CrystalClear (Rigaku Corp., 2000)'
_computing_molecular_graphics 'CrystalStructure (Rigaku Corp., 2000)'
_computing_publication_material 'SHELXL-97 (Sheldrick, 1997)'
_computing_structure_refinement 'SHELXL-97 (Sheldrick, 1997)'
_computing_structure_solution 'SHELXS-97 (Sheldrick, 1997)'
_diffrn_ambient_temperature 293(2)
_diffrn_measured_fraction_theta_full 0.999
_diffrn_measured_fraction_theta_max 0.999
_diffrn_measurement_device_type 'Rigaku Mercury CCD'
_diffrn_measurement_method '\w scan'
_diffrn_radiation_monochromator 'Graphite Monochromator'
_diffrn_radiation_source 'Rotating Anode'
_diffrn_radiation_type MoK\a
_diffrn_radiation_wavelength 0.71073
_diffrn_reflns_av_R_equivalents 0.0442
_diffrn_reflns_av_sigmaI/netI 0.0416
_diffrn_reflns_limit_h_max 11
_diffrn_reflns_limit_h_min -10
_diffrn_reflns_limit_k_max 7
_diffrn_reflns_limit_k_min -11
_diffrn_reflns_limit_l_max 16
_diffrn_reflns_limit_l_min -16
_diffrn_reflns_number 7660
_diffrn_reflns_theta_full 27.50
_diffrn_reflns_theta_max 27.50
_diffrn_reflns_theta_min 2.33
_diffrn_standards_decay_% 0
_diffrn_standards_interval_count 0
_diffrn_standards_interval_time 0
_diffrn_standards_number 0
_exptl_absorpt_coefficient_mu 1.711
_exptl_absorpt_correction_T_max 1.0000
_exptl_absorpt_correction_T_min 0.8134
_exptl_absorpt_correction_type multi-scan
_exptl_absorpt_process_details 'Sphere (CrystalStructure)'
_exptl_crystal_colour red
_exptl_crystal_density_diffrn 1.953
_exptl_crystal_density_method 'not measured'
_exptl_crystal_description prism
_exptl_crystal_F_000 604
_exptl_crystal_size_max 0.24
_exptl_crystal_size_mid 0.15
_exptl_crystal_size_min 0.11
_refine_diff_density_max 0.526
_refine_diff_density_min -0.458
_refine_diff_density_rms 0.115
_refine_ls_extinction_method none
_refine_ls_goodness_of_fit_ref 1.025
_refine_ls_hydrogen_treatment mixed
_refine_ls_matrix_type full
_refine_ls_number_parameters 195
_refine_ls_number_reflns 2339
_refine_ls_number_restraints 0
_refine_ls_restrained_S_all 1.025
_refine_ls_R_factor_all 0.0421
_refine_ls_R_factor_gt 0.0345
_refine_ls_shift/su_max 0.001
_refine_ls_shift/su_mean 0.000
_refine_ls_structure_factor_coef Fsqd
_refine_ls_weighting_details 'calc w=1/[\s^2^(Fo^2^)+(0.0631P)^2^+0.0000P] where P=(Fo^2^+2Fc^2^)/3'
_refine_ls_weighting_scheme calc
_refine_ls_wR_factor_gt 0.0946
_refine_ls_wR_factor_ref 0.1005
_reflns_number_gt 2012
_reflns_number_total 2339
_reflns_threshold_expression >2sigma(I)
_cod_data_source_file b815464c.txt
_cod_data_source_block 14
_cod_depositor_comments
;
The following automatic conversions were performed:
'_exptl_absorpt_correction_type' value 'Multi-scan' changed to
'multi-scan' according to
'/home/saulius/struct/CIF-dictionaries/cif_core.dic' dictionary named
'cif_core.dic' version 2.4.1 from 2010-06-29.

Automatic conversion script
Id: cif_fix_enum 1527 2010-12-29 10:47:43Z saulius 
;
_cod_original_cell_volume 1017.3(9)
_cod_original_sg_symbol_H-M P2(1)/c
_cod_database_code 7200418

loop_
_symmetry_equiv_pos_as_xyz
'x, y, z'
'-x, y+1/2, -z+1/2'
'-x, -y, -z'
'x, -y-1/2, z-1/2'

loop_
_atom_site_label
_atom_site_type_symbol
_atom_site_fract_x
_atom_site_fract_y
_atom_site_fract_z
_atom_site_U_iso_or_equiv
_atom_site_adp_type
_atom_site_occupancy
_atom_site_symmetry_multiplicity
_atom_site_calc_flag
_atom_site_refinement_flags
_atom_site_disorder_assembly
_atom_site_disorder_group
Co Co 0.59208(3) 0.64162(3) 0.03720(2) 0.01581(13) Uani 1 1 d . . .
O1W O 0.6144(3) 0.7361(2) 0.18151(15) 0.0295(5) Uani 1 1 d . . .
H6 H 0.649(5) 0.813(5) 0.190(3) 0.043(11) Uiso 1 1 d . . .
H5 H 0.529(5) 0.733(5) 0.217(3) 0.071(14) Uiso 1 1 d . . .
O1 O 1.2883(2) 0.99449(19) -0.24818(16) 0.0305(5) Uani 1 1 d . . .
O2W O 0.5244(2) 0.5381(2) -0.11602(14) 0.0193(4) Uani 1 1 d . . .
H8 H 0.470(4) 0.586(4) -0.142(3) 0.032(10) Uiso 1 1 d . . .
H7 H 0.585(4) 0.516(3) -0.161(3) 0.035(9) Uiso 1 1 d . . .
O2 O 1.3364(2) 0.75453(18) -0.22751(14) 0.0217(4) Uani 1 1 d . . .
N1 N 0.7088(2) 0.8113(2) -0.03461(17) 0.0190(4) Uani 1 1 d . . .
N2 N 0.7341(2) 1.0042(2) -0.13879(18) 0.0213(5) Uani 1 1 d . . .
H2 H 0.714(4) 1.083(4) -0.173(3) 0.046(10) Uiso 1 1 d . . .
C1 C 0.6422(3) 0.9283(3) -0.0821(2) 0.0200(5) Uani 1 1 d . . .
H1 H 0.541(3) 0.951(3) -0.079(2) 0.027(6) Uiso 1 1 d . . .
C2 C 0.8571(3) 0.8115(3) -0.06242(19) 0.0173(5) Uani 1 1 d . . .
C3 C 0.8726(3) 0.9311(3) -0.12990(19) 0.0184(5) Uani 1 1 d . . .
C4 C 1.0050(3) 0.9548(3) -0.1767(2) 0.0222(5) Uani 1 1 d . . .
H3 H 1.002(4) 1.020(4) -0.230(3) 0.046(10) Uiso 1 1 d . . .
C5 C 1.1260(3) 0.8582(2) -0.1514(2) 0.0173(5) Uani 1 1 d . . .
C6 C 1.1153(3) 0.7435(2) -0.07708(19) 0.0173(5) Uani 1 1 d . . .
C7 C 0.9810(3) 0.7178(3) -0.0339(2) 0.0198(5) Uani 1 1 d . . .
H4 H 0.980(4) 0.641(3) 0.019(2) 0.025(8) Uiso 1 1 d . . .
C8 C 1.2612(3) 0.8693(2) -0.2118(2) 0.0176(5) Uani 1 1 d . . .
C9 C 1.2538(3) 0.6521(2) -0.03954(19) 0.0162(5) Uani 1 1 d . . .
O4 O 1.23968(19) 0.51365(19) -0.04920(15) 0.0233(4) Uani 1 1 d . . .
O3 O 1.37162(18) 0.72068(18) 0.00000(14) 0.0200(4) Uani 1 1 d . . .

loop_
_atom_site_aniso_label
_atom_site_aniso_U_11
_atom_site_aniso_U_22
_atom_site_aniso_U_33
_atom_site_aniso_U_23
_atom_site_aniso_U_13
_atom_site_aniso_U_12
Co 0.0131(2) 0.0148(2) 0.0203(2) 0.00017(11) 0.00483(13) 0.00092(11)
O1W 0.0346(12) 0.0290(12) 0.0262(11) -0.0088(8) 0.0085(9) -0.0093(9)
O1 0.0352(11) 0.0183(9) 0.0435(12) 0.0013(8) 0.0263(10) -0.0047(8)
O2W 0.0164(9) 0.0218(9) 0.0209(9) 0.0024(7) 0.0073(8) 0.0047(7)
O2 0.0202(9) 0.0200(9) 0.0263(9) -0.0011(7) 0.0077(7) 0.0032(7)
N1 0.0124(10) 0.0189(10) 0.0263(11) 0.0023(8) 0.0054(8) 0.0014(8)
N2 0.0159(10) 0.0174(11) 0.0314(12) 0.0054(9) 0.0055(9) 0.0047(8)
C1 0.0133(12) 0.0196(13) 0.0277(13) -0.0006(9) 0.0051(10) 0.0017(9)
C2 0.0126(11) 0.0167(11) 0.0237(12) 0.0020(9) 0.0063(9) -0.0007(9)
C3 0.0159(12) 0.0162(12) 0.0233(12) 0.0038(9) 0.0035(9) 0.0025(9)
C4 0.0208(13) 0.0184(12) 0.0288(14) 0.0070(10) 0.0091(11) 0.0022(9)
C5 0.0140(11) 0.0151(12) 0.0239(13) 0.0012(8) 0.0073(10) -0.0020(8)
C6 0.0148(11) 0.0138(11) 0.0240(12) 0.0022(9) 0.0048(9) 0.0013(8)
C7 0.0173(12) 0.0175(12) 0.0252(13) 0.0049(9) 0.0052(10) 0.0001(9)
C8 0.0144(11) 0.0192(12) 0.0201(12) -0.0022(8) 0.0065(9) -0.0028(8)
C9 0.0133(11) 0.0189(12) 0.0179(12) 0.0022(8) 0.0082(9) 0.0033(8)
O4 0.0148(8) 0.0160(9) 0.0401(11) 0.0035(7) 0.0074(8) 0.0019(6)
O3 0.0136(8) 0.0200(9) 0.0267(9) -0.0020(7) 0.0032(7) 0.0013(6)

loop_
_atom_type_symbol
_atom_type_description
_atom_type_scat_dispersion_real
_atom_type_scat_dispersion_imag
_atom_type_scat_source
C C 0.0033 0.0016 'International Tables Vol C Tables 4.2.6.8 and 6.1.1.4'
H H 0.0000 0.0000 'International Tables Vol C Tables 4.2.6.8 and 6.1.1.4'
N N 0.0061 0.0033 'International Tables Vol C Tables 4.2.6.8 and 6.1.1.4'
O O 0.0106 0.0060 'International Tables Vol C Tables 4.2.6.8 and 6.1.1.4'
Co Co 0.3494 0.9721 'International Tables Vol C Tables 4.2.6.8 and 6.1.1.4'

loop_
_geom_angle_atom_site_label_1
_geom_angle_atom_site_label_2
_geom_angle_atom_site_label_3
_geom_angle
_geom_angle_site_symmetry_1
_geom_angle_site_symmetry_3
_geom_angle_publ_flag
O4 Co O1W 103.49(8) 3_765 . ?
O4 Co O3 155.56(7) 3_765 1_455 ?
O1W Co O3 92.77(8) . 1_455 ?
O4 Co N1 98.31(8) 3_765 . ?
O1W Co N1 95.77(9) . . ?
O3 Co N1 98.06(8) 1_455 . ?
O4 Co O2W 83.57(8) 3_765 . ?
O1W Co O2W 169.86(8) . . ?
O3 Co O2W 78.31(7) 1_455 . ?
N1 Co O2W 90.31(8) . . ?
O4 Co O2W 80.48(8) 3_765 3_665 ?
O1W Co O2W 83.39(9) . 3_665 ?
O3 Co O2W 83.47(8) 1_455 3_665 ?
N1 Co O2W 178.30(7) . 3_665 ?
O2W Co O2W 90.73(7) . 3_665 ?
Co O1W H6 121(3) . . ?
Co O1W H5 117(3) . . ?
H6 O1W H5 106(4) . . ?
Co O2W Co 89.27(7) . 3_665 ?
Co O2W H8 106(3) . . ?
Co O2W H8 110(3) 3_665 . ?
Co O2W H7 125(2) . . ?
Co O2W H7 120(2) 3_665 . ?
H8 O2W H7 105(3) . . ?
C1 N1 C2 104.7(2) . . ?
C1 N1 Co 124.75(16) . . ?
C2 N1 Co 129.21(16) . . ?
C1 N2 C3 107.2(2) . . ?
C1 N2 H2 128(3) . . ?
C3 N2 H2 125(3) . . ?
N1 C1 N2 113.5(2) . . ?
N1 C1 H1 122.4(16) . . ?
N2 C1 H1 124.1(17) . . ?
C7 C2 N1 131.1(2) . . ?
C7 C2 C3 119.8(2) . . ?
N1 C2 C3 109.1(2) . . ?
N2 C3 C4 131.9(2) . . ?
N2 C3 C2 105.5(2) . . ?
C4 C3 C2 122.6(2) . . ?
C5 C4 C3 117.4(2) . . ?
C5 C4 H3 122(2) . . ?
C3 C4 H3 119(2) . . ?
C4 C5 C6 120.3(2) . . ?
C4 C5 C8 118.1(2) . . ?
C6 C5 C8 121.4(2) . . ?
C7 C6 C5 121.6(2) . . ?
C7 C6 C9 118.4(2) . . ?
C5 C6 C9 119.9(2) . . ?
C6 C7 C2 118.0(2) . . ?
C6 C7 H4 118.9(18) . . ?
C2 C7 H4 122.9(18) . . ?
O1 C8 O2 123.5(2) . . ?
O1 C8 C5 116.9(2) . . ?
O2 C8 C5 119.6(2) . . ?
O3 C9 O4 126.4(2) . . ?
O3 C9 C6 117.0(2) . . ?
O4 C9 C6 116.6(2) . . ?
C9 O4 Co 127.96(16) . 3_765 ?
C9 O3 Co 128.68(15) . 1_655 ?

loop_
_geom_bond_atom_site_label_1
_geom_bond_atom_site_label_2
_geom_bond_distance
_geom_bond_site_symmetry_2
_geom_bond_publ_flag
Co O4 2.0304(18) 3_765 ?
Co O1W 2.036(2) . ?
Co O3 2.0657(19) 1_455 ?
Co N1 2.121(2) . ?
Co O2W 2.201(2) . ?
Co O2W 2.2314(19) 3_665 ?
O1W H6 0.76(4) . ?
O1W H5 0.93(4) . ?
O1 C8 1.258(3) . ?
O2W Co 2.2314(19) 3_665 ?
O2W H8 0.70(4) . ?
O2W H7 0.86(4) . ?
O2 C8 1.260(3) . ?
N1 C1 1.321(3) . ?
N1 C2 1.396(3) . ?
N2 C1 1.344(3) . ?
N2 C3 1.378(3) . ?
N2 H2 0.84(4) . ?
C1 H1 0.92(3) . ?
C2 C7 1.392(3) . ?
C2 C3 1.405(3) . ?
C3 C4 1.394(3) . ?
C4 C5 1.383(3) . ?
C4 H3 0.91(4) . ?
C5 C6 1.424(3) . ?
C5 C8 1.504(3) . ?
C6 C7 1.387(3) . ?
C6 C9 1.501(3) . ?
C7 H4 0.98(3) . ?
C9 O3 1.259(3) . ?
C9 O4 1.261(3) . ?
O4 Co 2.0305(18) 3_765 ?
O3 Co 2.0657(19) 1_655 ?

loop_
_geom_hbond_atom_site_label_D
_geom_hbond_atom_site_label_H
_geom_hbond_atom_site_label_A
_geom_hbond_distance_DH
_geom_hbond_distance_HA
_geom_hbond_distance_DA
_geom_hbond_angle_DHA
_geom_hbond_site_symmetry_A
O1W H6 O1 0.76(4) 1.94(4) 2.685(3) 164(4) 3_775
O1W H5 O2 0.93(4) 1.92(4) 2.843(3) 171(4) 4_476
O2W H8 O2 0.70(4) 2.15(4) 2.834(3) 170(4) 1_455
O2W H7 O1 0.86(4) 1.73(4) 2.582(3) 173(3) 2_744
N2 H2 O2 0.84(4) 2.03(4) 2.865(3) 172(4) 2_754

loop_
_geom_torsion_atom_site_label_1
_geom_torsion_atom_site_label_2
_geom_torsion_atom_site_label_3
_geom_torsion_atom_site_label_4
_geom_torsion
_geom_torsion_site_symmetry_1
_geom_torsion_site_symmetry_2
_geom_torsion_site_symmetry_3
_geom_torsion_site_symmetry_4
_geom_torsion_publ_flag
O4 Co O2W Co 80.33(8) 3_765 . . 3_665 ?
O1W Co O2W Co -54.4(5) . . . 3_665 ?
O3 Co O2W Co -83.18(8) 1_455 . . 3_665 ?
N1 Co O2W Co 178.66(7) . . . 3_665 ?
O2W Co O2W Co 0.0 3_665 . . 3_665 ?
O4 Co N1 C1 164.1(2) 3_765 . . . ?
O1W Co N1 C1 -91.3(2) . . . . ?
O3 Co N1 C1 2.4(2) 1_455 . . . ?
O2W Co N1 C1 80.6(2) . . . . ?
O2W Co N1 C1 -151(2) 3_665 . . . ?
O4 Co N1 C2 -0.7(2) 3_765 . . . ?
O1W Co N1 C2 103.9(2) . . . . ?
O3 Co N1 C2 -162.5(2) 1_455 . . . ?
O2W Co N1 C2 -84.3(2) . . . . ?
O2W Co N1 C2 44(3) 3_665 . . . ?
C2 N1 C1 N2 0.3(3) . . . . ?
Co N1 C1 N2 -167.57(17) . . . . ?
C3 N2 C1 N1 0.9(3) . . . . ?
C1 N1 C2 C7 178.0(3) . . . . ?
Co N1 C2 C7 -14.8(4) . . . . ?
C1 N1 C2 C3 -1.4(3) . . . . ?
Co N1 C2 C3 165.72(17) . . . . ?
C1 N2 C3 C4 175.5(3) . . . . ?
C1 N2 C3 C2 -1.7(3) . . . . ?
C7 C2 C3 N2 -177.5(2) . . . . ?
N1 C2 C3 N2 2.0(3) . . . . ?
C7 C2 C3 C4 4.9(4) . . . . ?
N1 C2 C3 C4 -175.6(2) . . . . ?
N2 C3 C4 C5 -179.2(3) . . . . ?
C2 C3 C4 C5 -2.4(4) . . . . ?
C3 C4 C5 C6 -2.4(4) . . . . ?
C3 C4 C5 C8 171.9(2) . . . . ?
C4 C5 C6 C7 4.9(4) . . . . ?
C8 C5 C6 C7 -169.2(2) . . . . ?
C4 C5 C6 C9 -171.9(2) . . . . ?
C8 C5 C6 C9 14.0(4) . . . . ?
C5 C6 C7 C2 -2.4(4) . . . . ?
C9 C6 C7 C2 174.5(2) . . . . ?
N1 C2 C7 C6 178.2(3) . . . . ?
C3 C2 C7 C6 -2.3(4) . . . . ?
C4 C5 C8 O1 28.6(4) . . . . ?
C6 C5 C8 O1 -157.2(2) . . . . ?
C4 C5 C8 O2 -148.3(2) . . . . ?
C6 C5 C8 O2 26.0(4) . . . . ?
C7 C6 C9 O3 -120.9(2) . . . . ?
C5 C6 C9 O3 56.0(3) . . . . ?
C7 C6 C9 O4 57.9(3) . . . . ?
C5 C6 C9 O4 -125.1(2) . . . . ?
O3 C9 O4 Co -15.5(4) . . . 3_765 ?
C6 C9 O4 Co 165.84(16) . . . 3_765 ?
O4 C9 O3 Co 12.7(4) . . . 1_655 ?
C6 C9 O3 Co -168.61(15) . . . 1_655 ?
